data_4302238
loop_
_publ_author_name
'Wayne Ouellette'
'Hongxue Liu'
'Charles J. O'Connor'
'Jon Zubieta'

_publ_section_title
;
Solid-State Coordination Chemistry of Copper(II) Tetrazolates: Anion
Control of Frameworks Constructed from Trinuclear Copper(II) Building Blocks
;
_journal_name_full 'Inorganic Chemistry'
_journal_page_first 4655
_journal_page_last 4657
_journal_paper_doi 10.1021/ic9003802
_journal_volume 48
_journal_year 2009
_chemical_formula_moiety 'C48 H90 Cu3 N24 O15'
_chemical_formula_sum 'C48 H90 Cu3 N24 O15'
_chemical_formula_weight 1434.06
_chemical_name_common '[Cu3(OH)3(4-pt)3(DMF)4].5DMF.3MeOH'
_chemical_name_systematic
; 
 ? 
;
_space_group_IT_number 228
_symmetry_cell_setting cubic
_symmetry_space_group_name_Hall '-F 4ud 2vw 3'
_symmetry_space_group_name_H-M 'F d -3 c :2'
_atom_sites_solution_hydrogens geom
_atom_sites_solution_primary direct
_atom_sites_solution_secondary difmap
_audit_creation_method SHELXL-97
_cell_angle_alpha 90.00
_cell_angle_beta 90.00
_cell_angle_gamma 90.00
_cell_formula_units_Z 32
_cell_length_a 36.0387(6)
_cell_length_b 36.0387(6)
_cell_length_c 36.0387(6)
_cell_measurement_reflns_used 6448
_cell_measurement_temperature 90(2)
_cell_measurement_theta_max 23.05
_cell_measurement_theta_min 2.26
_cell_volume 46806.6(13)
_computing_cell_refinement 'Bruker SMART (Bruker, 2002)'
_computing_data_collection 'Bruker SMART (Bruker, 2002)'
_computing_data_reduction 'Bruker SAINT (Bruker, 2002)'
_computing_molecular_graphics 'CrystalMaker (Palmer, 2006)'
_computing_publication_material 'Bruker SHELXTL (Bruker, 2002)'
_computing_structure_refinement 'SHELXL-97 (Sheldrick, 1997)'
_computing_structure_solution 'SHELXS-97 (Sheldrick, 1997)'
_diffrn_ambient_temperature 90(2)
_diffrn_detector_area_resol_mean 512
_diffrn_measured_fraction_theta_full 0.940
_diffrn_measured_fraction_theta_max 0.940
_diffrn_measurement_device_type 'Bruker APEX CCD area detector'
_diffrn_measurement_method 'Phi and omega scans'
_diffrn_radiation_monochromator graphite
_diffrn_radiation_probe x-ray
_diffrn_radiation_type MoK\a
_diffrn_radiation_wavelength 0.71073
_diffrn_reflns_av_R_equivalents 0.0825
_diffrn_reflns_av_sigmaI/netI 0.0253
_diffrn_reflns_limit_h_max 42
_diffrn_reflns_limit_h_min -42
_diffrn_reflns_limit_k_max 42
_diffrn_reflns_limit_k_min -42
_diffrn_reflns_limit_l_max 42
_diffrn_reflns_limit_l_min -42
_diffrn_reflns_number 81201
_diffrn_reflns_theta_full 24.99
_diffrn_reflns_theta_max 24.99
_diffrn_reflns_theta_min 1.60
_diffrn_source 'fine-focus sealed tube'
_diffrn_standards_decay_% 0.001
_exptl_absorpt_coefficient_mu 1.169
_exptl_absorpt_correction_T_max 0.6782
_exptl_absorpt_correction_T_min 0.6782
_exptl_absorpt_correction_type multi-scan
_exptl_absorpt_process_details 'SADABS SHELXL-97 (Sheldrick, 1997)'
_exptl_crystal_colour blue
_exptl_crystal_density_diffrn 1.628
_exptl_crystal_density_method 'not measured'
_exptl_crystal_description block
_exptl_crystal_F_000 24096
_exptl_crystal_size_max 0.36
_exptl_crystal_size_mid 0.36
_exptl_crystal_size_min 0.36
_refine_diff_density_max 0.888
_refine_diff_density_min -0.447
_refine_diff_density_rms 0.098
_refine_ls_extinction_method none
_refine_ls_goodness_of_fit_ref 1.135
_refine_ls_hydrogen_treatment constr
_refine_ls_matrix_type full
_refine_ls_number_parameters 93
_refine_ls_number_reflns 1635
_refine_ls_number_restraints 0
_refine_ls_restrained_S_all 1.135
_refine_ls_R_factor_all 0.0965
_refine_ls_R_factor_gt 0.0832
_refine_ls_shift/su_max 0.000
_refine_ls_shift/su_mean 0.000
_refine_ls_structure_factor_coef Fsqd
_refine_ls_weighting_details 'calc w=1/[\s^2^(Fo^2^)+(0.1477P)^2^+68.8573P] where P=(Fo^2^+2Fc^2^)/3'
_refine_ls_weighting_scheme calc
_refine_ls_wR_factor_gt 0.2068
_refine_ls_wR_factor_ref 0.2235
_reflns_number_gt 1436
_reflns_number_total 1635
_reflns_threshold_expression >2sigma(I)
_cod_data_source_file ic9003802_si_001_1.cif
_cod_data_source_block fd-3c_[Cu3(OH)3(4-pt)3(DMF)4].5DMF.3MeOH_(1.5DMF.3MeOH)
_cod_depositor_comments
;
The following automatic conversions were performed:
'_symmetry_cell_setting' value 'Cubic' changed to 'cubic' according to
'/home/saulius/struct/CIF-dictionaries/cif_core.dic' dictionary named
'cif_core.dic' version 2.4.1 from 2010-06-29.

Automatic conversion script
Id: cif_fix_enum 1527 2010-12-29 10:47:43Z saulius 
;
_cod_original_sg_symbol_Hall -F4cvw2vw
_cod_original_sg_symbol_H-M 'F d -3 c'
_cod_database_code 4302238

loop_
_symmetry_equiv_pos_as_xyz
'x, y, z'
'-x+1/4, -y+3/4, z+1/2'
'-x+3/4, y+1/2, -z+1/4'
'x+1/2, -y+1/4, -z+3/4'
'z, x, y'
'z+1/2, -x+1/4, -y+3/4'
'-z+1/4, -x+3/4, y+1/2'
'-z+3/4, x+1/2, -y+1/4'
'y, z, x'
'-y+3/4, z+1/2, -x+1/4'
'y+1/2, -z+1/4, -x+3/4'
'-y+1/4, -z+3/4, x+1/2'
'y+3/4, x+1/4, -z'
'-y+1/2, -x+1/2, -z+1/2'
'y+1/4, -x, z+3/4'
'-y, x+3/4, z+1/4'
'x+3/4, z+1/4, -y'
'-x, z+3/4, y+1/4'
'-x+1/2, -z+1/2, -y+1/2'
'x+1/4, -z, y+3/4'
'z+3/4, y+1/4, -x'
'z+1/4, -y, x+3/4'
'-z, y+3/4, x+1/4'
'-z+1/2, -y+1/2, -x+1/2'
'x, y+1/2, z+1/2'
'-x+1/4, -y+5/4, z+1'
'-x+3/4, y+1, -z+3/4'
'x+1/2, -y+3/4, -z+5/4'
'z, x+1/2, y+1/2'
'z+1/2, -x+3/4, -y+5/4'
'-z+1/4, -x+5/4, y+1'
'-z+3/4, x+1, -y+3/4'
'y, z+1/2, x+1/2'
'-y+3/4, z+1, -x+3/4'
'y+1/2, -z+3/4, -x+5/4'
'-y+1/4, -z+5/4, x+1'
'y+3/4, x+3/4, -z+1/2'
'-y+1/2, -x+1, -z+1'
'y+1/4, -x+1/2, z+5/4'
'-y, x+5/4, z+3/4'
'x+3/4, z+3/4, -y+1/2'
'-x, z+5/4, y+3/4'
'-x+1/2, -z+1, -y+1'
'x+1/4, -z+1/2, y+5/4'
'z+3/4, y+3/4, -x+1/2'
'z+1/4, -y+1/2, x+5/4'
'-z, y+5/4, x+3/4'
'-z+1/2, -y+1, -x+1'
'x+1/2, y, z+1/2'
'-x+3/4, -y+3/4, z+1'
'-x+5/4, y+1/2, -z+3/4'
'x+1, -y+1/4, -z+5/4'
'z+1/2, x, y+1/2'
'z+1, -x+1/4, -y+5/4'
'-z+3/4, -x+3/4, y+1'
'-z+5/4, x+1/2, -y+3/4'
'y+1/2, z, x+1/2'
'-y+5/4, z+1/2, -x+3/4'
'y+1, -z+1/4, -x+5/4'
'-y+3/4, -z+3/4, x+1'
'y+5/4, x+1/4, -z+1/2'
'-y+1, -x+1/2, -z+1'
'y+3/4, -x, z+5/4'
'-y+1/2, x+3/4, z+3/4'
'x+5/4, z+1/4, -y+1/2'
'-x+1/2, z+3/4, y+3/4'
'-x+1, -z+1/2, -y+1'
'x+3/4, -z, y+5/4'
'z+5/4, y+1/4, -x+1/2'
'z+3/4, -y, x+5/4'
'-z+1/2, y+3/4, x+3/4'
'-z+1, -y+1/2, -x+1'
'x+1/2, y+1/2, z'
'-x+3/4, -y+5/4, z+1/2'
'-x+5/4, y+1, -z+1/4'
'x+1, -y+3/4, -z+3/4'
'z+1/2, x+1/2, y'
'z+1, -x+3/4, -y+3/4'
'-z+3/4, -x+5/4, y+1/2'
'-z+5/4, x+1, -y+1/4'
'y+1/2, z+1/2, x'
'-y+5/4, z+1, -x+1/4'
'y+1, -z+3/4, -x+3/4'
'-y+3/4, -z+5/4, x+1/2'
'y+5/4, x+3/4, -z'
'-y+1, -x+1, -z+1/2'
'y+3/4, -x+1/2, z+3/4'
'-y+1/2, x+5/4, z+1/4'
'x+5/4, z+3/4, -y'
'-x+1/2, z+5/4, y+1/4'
'-x+1, -z+1, -y+1/2'
'x+3/4, -z+1/2, y+3/4'
'z+5/4, y+3/4, -x'
'z+3/4, -y+1/2, x+3/4'
'-z+1/2, y+5/4, x+1/4'
'-z+1, -y+1, -x+1/2'
'-x, -y, -z'
'x-1/4, y-3/4, -z-1/2'
'x-3/4, -y-1/2, z-1/4'
'-x-1/2, y-1/4, z-3/4'
'-z, -x, -y'
'-z-1/2, x-1/4, y-3/4'
'z-1/4, x-3/4, -y-1/2'
'z-3/4, -x-1/2, y-1/4'
'-y, -z, -x'
'y-3/4, -z-1/2, x-1/4'
'-y-1/2, z-1/4, x-3/4'
'y-1/4, z-3/4, -x-1/2'
'-y-3/4, -x-1/4, z'
'y-1/2, x-1/2, z-1/2'
'-y-1/4, x, -z-3/4'
'y, -x-3/4, -z-1/4'
'-x-3/4, -z-1/4, y'
'x, -z-3/4, -y-1/4'
'x-1/2, z-1/2, y-1/2'
'-x-1/4, z, -y-3/4'
'-z-3/4, -y-1/4, x'
'-z-1/4, y, -x-3/4'
'z, -y-3/4, -x-1/4'
'z-1/2, y-1/2, x-1/2'
'-x, -y+1/2, -z+1/2'
'x-1/4, y-1/4, -z'
'x-3/4, -y, z+1/4'
'-x-1/2, y+1/4, z-1/4'
'-z, -x+1/2, -y+1/2'
'-z-1/2, x+1/4, y-1/4'
'z-1/4, x-1/4, -y'
'z-3/4, -x, y+1/4'
'-y, -z+1/2, -x+1/2'
'y-3/4, -z, x+1/4'
'-y-1/2, z+1/4, x-1/4'
'y-1/4, z-1/4, -x'
'-y-3/4, -x+1/4, z+1/2'
'y-1/2, x, z'
'-y-1/4, x+1/2, -z-1/4'
'y, -x-1/4, -z+1/4'
'-x-3/4, -z+1/4, y+1/2'
'x, -z-1/4, -y+1/4'
'x-1/2, z, y'
'-x-1/4, z+1/2, -y-1/4'
'-z-3/4, -y+1/4, x+1/2'
'-z-1/4, y+1/2, -x-1/4'
'z, -y-1/4, -x+1/4'
'z-1/2, y, x'
'-x+1/2, -y, -z+1/2'
'x+1/4, y-3/4, -z'
'x-1/4, -y-1/2, z+1/4'
'-x, y-1/4, z-1/4'
'-z+1/2, -x, -y+1/2'
'-z, x-1/4, y-1/4'
'z+1/4, x-3/4, -y'
'z-1/4, -x-1/2, y+1/4'
'-y+1/2, -z, -x+1/2'
'y-1/4, -z-1/2, x+1/4'
'-y, z-1/4, x-1/4'
'y+1/4, z-3/4, -x'
'-y-1/4, -x-1/4, z+1/2'
'y, x-1/2, z'
'-y+1/4, x, -z-1/4'
'y+1/2, -x-3/4, -z+1/4'
'-x-1/4, -z-1/4, y+1/2'
'x+1/2, -z-3/4, -y+1/4'
'x, z-1/2, y'
'-x+1/4, z, -y-1/4'
'-z-1/4, -y-1/4, x+1/2'
'-z+1/4, y, -x-1/4'
'z+1/2, -y-3/4, -x+1/4'
'z, y-1/2, x'
'-x+1/2, -y+1/2, -z'
'x+1/4, y-1/4, -z-1/2'
'x-1/4, -y, z-1/4'
'-x, y+1/4, z-3/4'
'-z+1/2, -x+1/2, -y'
'-z, x+1/4, y-3/4'
'z+1/4, x-1/4, -y-1/2'
'z-1/4, -x, y-1/4'
'-y+1/2, -z+1/2, -x'
'y-1/4, -z, x-1/4'
'-y, z+1/4, x-3/4'
'y+1/4, z-1/4, -x-1/2'
'-y-1/4, -x+1/4, z'
'y, x, z-1/2'
'-y+1/4, x+1/2, -z-3/4'
'y+1/2, -x-1/4, -z-1/4'
'-x-1/4, -z+1/4, y'
'x+1/2, -z-1/4, -y-1/4'
'x, z, y-1/2'
'-x+1/4, z+1/2, -y-3/4'
'-z-1/4, -y+1/4, x'
'-z+1/4, y+1/2, -x-3/4'
'z+1/2, -y-1/4, -x-1/4'
'z, y, x-1/2'

loop_
_atom_site_label
_atom_site_type_symbol
_atom_site_fract_x
_atom_site_fract_y
_atom_site_fract_z
_atom_site_U_iso_or_equiv
_atom_site_adp_type
_atom_site_occupancy
_atom_site_symmetry_multiplicity
_atom_site_calc_flag
_atom_site_refinement_flags
_atom_site_disorder_assembly
_atom_site_disorder_group
Cu1 Cu 0.51017(17) 0.27776(9) 0.04827(8) 0.0254(11) Uani 0.30 1 d P . .
N1A N 0.5521(3) 0.3019(3) 0.0215(3) 0.035(3) Uani 0.469(19) 1 d P . 2
N2A N 0.5713(3) 0.3325(3) 0.0303(3) 0.033(3) Uani 0.469(19) 1 d P . 2
N1B N 0.5366(3) 0.3183(3) 0.0068(3) 0.045(3) Uani 0.531(19) 1 d P . 2
N2B N 0.5559(3) 0.3465(3) 0.0196(3) 0.045(3) Uani 0.531(19) 1 d P . 2
N3 N 0.5000 0.32665(10) 0.07665(10) 0.0655(17) Uani 1 2 d S . .
C1 C 0.52784(17) 0.33019(16) 0.09982(18) 0.0786(17) Uani 1 1 d . . .
H1 H 0.5485 0.3140 0.0971 0.094 Uiso 1 1 calc R . .
C2 C 0.52878(14) 0.35586(14) 0.12759(17) 0.0672(14) Uani 1 1 d . . .
H2 H 0.5489 0.3567 0.1446 0.081 Uiso 1 1 calc R . .
C3 C 0.5000 0.38042(11) 0.13042(11) 0.0651(19) Uani 1 2 d S . .
C4 C 0.5000 0.40872(15) 0.15872(15) 0.092(3) Uani 1 2 d S . .
O1A O 0.5144(2) 0.2356(2) 0.0144(2) 0.024(2) Uani 0.47 3 d SP . .
Cu1B Cu 0.5000 0.28758(5) 0.03758(5) 0.0305(15) Uani 0.40 2 d SP . .
O90 O 0.53380(15) 0.21620(15) 0.03380(15) 0.051(2) Uani 0.50 3 d SP . .
O1B O 0.5000 0.2500 0.0000 0.04(3) Uani 0.06 6 d SP . .

loop_
_atom_site_aniso_label
_atom_site_aniso_U_11
_atom_site_aniso_U_22
_atom_site_aniso_U_33
_atom_site_aniso_U_23
_atom_site_aniso_U_13
_atom_site_aniso_U_12
Cu1 0.0301(19) 0.0240(17) 0.0223(16) -0.0081(13) 0.0132(12) -0.0142(12)
N1A 0.032(4) 0.031(4) 0.042(5) -0.011(4) 0.007(4) -0.011(3)
N2A 0.029(4) 0.030(4) 0.038(4) -0.011(3) 0.011(3) -0.009(4)
N1B 0.044(5) 0.050(5) 0.043(5) -0.019(4) 0.019(4) -0.021(4)
N2B 0.039(5) 0.034(5) 0.061(5) -0.012(4) 0.018(4) -0.019(4)
N3 0.073(4) 0.062(2) 0.062(2) -0.033(3) 0.027(2) -0.027(2)
C1 0.076(4) 0.065(3) 0.095(4) -0.032(3) 0.017(3) -0.009(3)
C2 0.063(3) 0.058(3) 0.081(3) -0.021(3) 0.002(3) 0.008(2)
C3 0.071(4) 0.062(3) 0.062(3) -0.040(4) -0.006(3) 0.006(3)
C4 0.073(5) 0.101(4) 0.101(4) -0.056(6) -0.031(4) 0.031(4)
O1A 0.024(2) 0.024(2) 0.024(2) -0.021(3) 0.021(3) -0.021(3)
Cu1B 0.050(5) 0.021(2) 0.021(2) -0.019(2) 0.0254(19) -0.0254(19)
O90 0.051(2) 0.051(2) 0.051(2) 0.010(3) -0.010(3) 0.010(3)
O1B 0.04(3) 0.04(3) 0.04(3) 0.00(4) 0.00(4) 0.00(4)

loop_
_atom_type_symbol
_atom_type_description
_atom_type_scat_dispersion_real
_atom_type_scat_dispersion_imag
_atom_type_scat_source
C C 0.0033 0.0016 'International Tables Vol C Tables 4.2.6.8 and 6.1.1.4'
H H 0.0000 0.0000 'International Tables Vol C Tables 4.2.6.8 and 6.1.1.4'
N N 0.0061 0.0033 'International Tables Vol C Tables 4.2.6.8 and 6.1.1.4'
O O 0.0106 0.0060 'International Tables Vol C Tables 4.2.6.8 and 6.1.1.4'
Cu Cu 0.3201 1.2651 'International Tables Vol C Tables 4.2.6.8 and 6.1.1.4'

loop_
_geom_angle_atom_site_label_1
_geom_angle_atom_site_label_2
_geom_angle_atom_site_label_3
_geom_angle
_geom_angle_site_symmetry_1
_geom_angle_site_symmetry_3
_geom_angle_publ_flag
O1A Cu1 N1B 89.8(3) . 42_644 ?
O1A Cu1 N1A 88.8(3) . . ?
N1B Cu1 N1A 170.7(3) 42_644 . ?
CO1A Cu1 N3 169.6(4) . . ?
N1B Cu1 N3 89.7(3) 42_644 . ?
N1A Cu1 N3 90.1(3) . . ?
O1A Cu1 N1A 92.1(3) . 42_644 ?
N3 Cu1 N1A 83.1(3) . 42_644 ?
N2A N1A Cu1 129.7(5) . . ?
N1A N1A Cu1 118.8(5) 85_445 . ?
N1B N1A Cu1 120.0(8) 85_445 42_644 ?
N2A N1A Cu1 122.6(6) . 42_644 ?
N1A N2A C4 106.2(6) . 129_655 ?
N1A N1B N2B 113.5(6) 85_445 . ?
N1A N1B Cu1 119.8(5) 85_445 42_644 ?
N2B N1B Cu1 126.6(5) . 42_644 ?
N1B N1B Cu1 116.1(5) 85_445 42_644 ?
N1A N1B Cu1B 117.2(7) 85_445 . ?
N2B N1B Cu1B 124.6(5) . . ?
N1B N1B Cu1B 103.2(7) 85_445 . ?
N1B N2B C4 100.9(6) . 129_655 ?
C1 N3 C1 117.5(6) . 42_644 ?
C1 N3 Cu1B 121.3(3) . . ?
C1 N3 Cu1B 121.3(3) 42_644 . ?
C1 N3 Cu1 136.5(4) . 42_644 ?
C1 N3 Cu1 105.2(3) 42_644 42_644 ?
C1 N3 Cu1 105.2(3) . . ?
C1 N3 Cu1 136.5(4) 42_644 . ?
N3 C1 C2 123.5(5) . . ?
N3 C1 H1 118.2 . . ?
C2 C1 H1 118.2 . . ?
C1 C2 C3 118.4(5) . . ?
C1 C2 H2 120.8 . . ?
C3 C2 H2 120.8 . . ?
C2 C3 C2 118.6(6) 42_644 . ?
C2 C3 C4 120.7(3) 42_644 . ?
C2 C3 C4 120.7(3) . . ?
N2A C4 N2A 114.0(8) 149_565 191_566 ?
N2A C4 C3 123.0(4) 149_565 . ?
N2A C4 C3 123.0(4) 191_566 . ?
N2A C4 N2B 34.6(4) 149_565 149_565 ?
N2A C4 N2B 104.7(6) 191_566 149_565 ?
C3 C4 N2B 121.5(4) . 149_565 ?
N2A C4 N2B 104.7(6) 149_565 191_566 ?
N2A C4 N2B 34.6(4) 191_566 191_566 ?
C3 C4 N2B 121.5(4) . 191_566 ?
N2B C4 N2B 117.1(8) 149_565 191_566 ?
Cu1 O1A Cu1 118.29(17) . 84_544 ?
Cu1 O1A Cu1 118.29(17) . 30_554 ?
Cu1 O1A Cu1 118.29(17) 84_544 30_554 ?
Cu1 O1A Cu1B 113.2(3) . 30_554 ?
Cu1 O1A Cu1B 113.1(3) 84_544 30_554 ?
Cu1 O1A Cu1B 113.1(3) . 84_544 ?
Cu1 O1A Cu1B 113.2(3) 30_554 84_544 ?
Cu1B O1A Cu1B 103.3(4) 30_554 84_544 ?
O1B Cu1B N3 180.0(2) . . ?
O1B Cu1B N1A 88.79(19) . 42_644 ?
N3 Cu1B N1A 91.21(19) . 42_644 ?
Cu1 Cu1B N1B 75.2(7) 42_644 . ?
O1B Cu1B N1B 89.93(18) . . ?
N3 Cu1B N1B 90.07(18) . . ?
N1A Cu1B N1B 152.5(3) 42_644 . ?
Cu1 Cu1B N1B 104.8(7) 42_644 42_644 ?
O1B Cu1B N1B 89.92(18) . 42_644 ?
N3 Cu1B N1B 90.08(18) . 42_644 ?
N3 Cu1B O1A 154.9(3) . 85_445 ?
N1A Cu1B O1A 83.5(2) 42_644 85_445 ?
N1B Cu1B O1A 83.8(2) . 85_445 ?
N1B Cu1B O1A 96.1(3) 42_644 85_445 ?
Cu1 O90 Cu1 87.2(3) 84_544 30_554 ?
Cu1B O1B Cu1B 120.0 30_554 84_544 ?
Cu1B O1B Cu1B 120.002(1) 30_554 . ?
Cu1B O1B Cu1B 120.0 84_544 . ?
Cu1B O1B Cu1 118.29(18) 30_554 84_544 ?
Cu1B O1B Cu1 118.42(19) . 84_544 ?
Cu1B O1B Cu1 118.42(19) 30_554 24 ?
Cu1B O1B Cu1 118.28(18) . 24 ?
Cu1B O1B Cu1 118.29(18) 30_554 42_644 ?
Cu1B O1B Cu1 118.42(19) 84_544 42_644 ?
Cu1 O1B Cu1 123.4(4) 84_544 42_644 ?
Cu1 O1B Cu1 110.67(8) 24 42_644 ?
Cu1B O1B Cu1 118.42(19) 84_544 30_554 ?
Cu1B O1B Cu1 118.29(18) . 30_554 ?
Cu1 O1B Cu1 110.68(8) 84_544 30_554 ?
Cu1 O1B Cu1 123.4(4) 24 30_554 ?
Cu1 O1B Cu1 123.2(4) 42_644 30_554 ?
Cu1B O1B Cu1 18.24(8) 30_554 85_445 ?
Cu1B O1B Cu1 118.29(18) 84_544 85_445 ?
Cu1B O1B Cu1 118.42(19) . 85_445 ?
Cu1 O1B Cu1 123.2(4) 84_544 85_445 ?
Cu1 O1B Cu1 110.68(8) 24 85_445 ?
Cu1 O1B Cu1 110.67(8) 42_644 85_445 ?

loop_
_geom_bond_atom_site_label_1
_geom_bond_atom_site_label_2
_geom_bond_distance
_geom_bond_site_symmetry_2
_geom_bond_publ_flag
Cu1 O1A 1.955(3) . ?
Cu1 N1B 1.984(9) 42_644 ?
Cu1 N1A 1.992(9) . ?
Cu1 N3 2.070(5) . ?
Cu1 N1A 2.259(11) 42_644 ?
N2A C4 1.345(8) 129_655 ?
N2B C4 1.469(10) 129_655 ?
N3 C1 1.312(7) . ?
N3 C1 1.312(7) 42_644 ?
N3 Cu1B 1.992(6) . ?
C1 C2 1.363(8) . ?
C1 H1 0.9500 . ?
C2 C3 1.367(6) . ?
C2 H2 0.9500 . ?
C3 C2 1.367(6) 42_644 ?
C3 C4 1.442(10) . ?
C4 N2A 1.344(8) 149_565 ?
C4 N2A 1.344(8) 191_566 ?
C4 N2B 1.469(10) 149_565 ?
C4 N2B 1.469(10) 191_566 ?
Cu1B O1B 1.915(3) . ?
Cu1B N1A 2.031(7) 42_644 ?
Cu1B N1B 2.049(7) 42_644 ?
Cu1B O1A 2.115(6) 85_445 ?
O90 Cu1 2.433(6) 84_544 ?

loop_
_geom_torsion_atom_site_label_1
_geom_torsion_atom_site_label_2
_geom_torsion_atom_site_label_3
_geom_torsion_atom_site_label_4
_geom_torsion
_geom_torsion_site_symmetry_1
_geom_torsion_site_symmetry_2
_geom_torsion_site_symmetry_3
_geom_torsion_site_symmetry_4
_geom_torsion_publ_flag
Cu1 Cu1 N1A N1B -96.9(16) 42_644 . . 85_445 ?
O1A Cu1 N1A N1B 0.9(16) . . . 85_445 ?
N1B Cu1 N1A N1B -80(2) 42_644 . . 85_445 ?
N3 Cu1 N1A N1B -168.8(16) . . . 85_445 ?
N1A Cu1 N1A N1B -91.0(17) 42_644 . . 85_445 ?
Cu1 Cu1 N1A N2A 91.4(9) 42_644 . . . ?
O1A Cu1 N1A N2A -170.8(10) . . . . ?
N1B Cu1 N1A N2A 107.8(19) 42_644 . . . ?
N3 Cu1 N1A N2A 19.5(9) . . . . ?
N1A Cu1 N1A N2A 97.3(11) 42_644 . . . ?
Cu1 Cu1 N1A N1A -52.1(11) 42_644 . . 85_445 ?
O1A Cu1 N1A N1A 45.7(12) . . . 85_445 ?
N1B Cu1 N1A N1A -36(2) 42_644 . . 85_445 ?
N3 Cu1 N1A N1A -124.0(11) . . . 85_445 ?
N1A Cu1 N1A N1A -46.2(14) 42_644 . . 85_445 ?
O1A Cu1 N1A Cu1 97.7(4) . . . 42_644 ?
N1B Cu1 N1A Cu1 16.4(17) 42_644 . . 42_644 ?
N3 Cu1 N1A Cu1 -71.94(9) . . . 42_644 ?
N1A Cu1 N1A Cu1 5.9(6) 42_644 . . 42_644 ?
N1B N1A N2A C4 19.5(13) 85_445 . . 129_655 ?
N1A N1A N2A C4 -20.3(10) 85_445 . . 129_655 ?
Cu1 N1A N2A C4 -167.8(10) . . . 129_655 ?
Cu1 N1A N2A C4 -126.0(9) 42_644 . . 129_655 ?
N1A N1B N2B C4 -12.4(13) 85_445 . . 129_655 ?
N1B N1B N2B C4 23.9(10) 85_445 . . 129_655 ?
Cu1 N1B N2B C4 164.8(10) 42_644 . . 129_655 ?
Cu1B N1B N2B C4 142.6(10) . . . 129_655 ?
Cu1 Cu1 N3 C1 -155.0(6) 42_644 . . . ?
O1A Cu1 N3 C1 -154(2) . . . . ?
N1B Cu1 N3 C1 118.3(5) 42_644 . . . ?
N1A Cu1 N3 C1 -70.9(5) . . . . ?
N1A Cu1 N3 C1 142.9(4) 42_644 . . . ?
Cu1 Cu1 N3 C1 36.3(8) 42_644 . . 42_644 ?
O1A Cu1 N3 C1 37(2) . . . 42_644 ?
N1B Cu1 N3 C1 -50.4(6) 42_644 . . 42_644 ?
N1A Cu1 N3 C1 120.4(6) . . . 42_644 ?
N1A Cu1 N3 C1 -25.8(5) 42_644 . . 42_644 ?
Cu1 Cu1 N3 Cu1B 0.001(2) 42_644 . . . ?
O1A Cu1 N3 Cu1B 0.6(16) . . . . ?
N1B Cu1 N3 Cu1B -86.6(7) 42_644 . . . ?
N1A Cu1 N3 Cu1B 84.1(7) . . . . ?
N1A Cu1 N3 Cu1B -62.1(6) 42_644 . . . ?
O1A Cu1 N3 Cu1 0.6(16) . . . 42_644 ?
N1B Cu1 N3 Cu1 -86.6(7) 42_644 . . 42_644 ?
N1A Cu1 N3 Cu1 84.1(7) . . . 42_644 ?
N1A Cu1 N3 Cu1 -62.1(6) 42_644 . . 42_644 ?
C1 N3 C1 C2 1.6(4) 42_644 . . . ?
Cu1B N3 C1 C2 -178.3(4) . . . . ?
Cu1 N3 C1 C2 169.3(4) 42_644 . . . ?
Cu1 N3 C1 C2 -169.6(5) . . . . ?
N3 C1 C2 C3 -3.2(9) . . . . ?
C1 C2 C3 C2 1.5(4) . . . 42_644 ?
C1 C2 C3 C4 -178.5(4) . . . . ?
C2 C3 C4 N2A 13.5(8) 42_644 . . 149_565 ?
C2 C3 C4 N2A -166.5(8) . . . 149_565 ?
C2 C3 C4 N2A -166.6(8) 42_644 . . 191_566 ?
C2 C3 C4 N2A 13.5(8) . . . 191_566 ?
C2 C3 C4 N2B -27.7(8) 42_644 . . 149_565 ?
C2 C3 C4 N2B 152.3(8) . . . 149_565 ?
C2 C3 C4 N2B 152.3(8) 42_644 . . 191_566 ?
C2 C3 C4 N2B -27.7(8) . . . 191_566 ?
Cu1 Cu1 O1A O1A -0.2(6) 42_644 . . 85_445 ?
N1B Cu1 O1A O1A 86.4(4) 42_644 . . 85_445 ?
N1A Cu1 O1A O1A -84.4(4) . . . 85_445 ?
N3 Cu1 O1A O1A -1(2) . . . 85_445 ?
N1A Cu1 O1A O1A 61.2(3) 42_644 . . 85_445 ?
Cu1 Cu1 O1A Cu1 -77.3(8) 42_644 . . 84_544 ?
N1B Cu1 O1A Cu1 9.3(8) 42_644 . . 84_544 ?
N1A Cu1 O1A Cu1 -161.5(7) . . . 84_544 ?
N3 Cu1 O1A Cu1 -78(2) . . . 84_544 ?
N1A Cu1 O1A Cu1 -16.0(7) 42_644 . . 84_544 ?
Cu1 Cu1 O1A Cu1 76.9(9) 42_644 . . 30_554 ?
N1B Cu1 O1A Cu1 163.6(7) 42_644 . . 30_554 ?
N1A Cu1 O1A Cu1 -7.3(7) . . . 30_554 ?
N3 Cu1 O1A Cu1 76(2) . . . 30_554 ?
N1A Cu1 O1A Cu1 138.3(7) 42_644 . . 30_554 ?
Cu1 Cu1 O1A Cu1B 58.3(8) 42_644 . . 30_554 ?
N1B Cu1 O1A Cu1B 145.0(6) 42_644 . . 30_554 ?
N1A Cu1 O1A Cu1B -25.9(6) . . . 30_554 ?
N3 Cu1 O1A Cu1B 58(2) . . . 30_554 ?
N1A Cu1 O1A Cu1B 119.7(6) 42_644 . . 30_554 ?
Cu1 Cu1 O1A Cu1B -58.8(8) 42_644 . . 84_544 ?
N1B Cu1 O1A Cu1B 27.9(6) 42_644 . . 84_544 ?
N1A Cu1 O1A Cu1B -143.0(6) . . . 84_544 ?
N3 Cu1 O1A Cu1B -59(2) . . . 84_544 ?
N1A Cu1 O1A Cu1B 2.6(6) 42_644 . . 84_544 ?
C1 N3 Cu1B Cu1 -151.5(7) . . . 42_644 ?
C1 N3 Cu1B Cu1 28.5(7) 42_644 . . 42_644 ?
Cu1 N3 Cu1B Cu1 180.0 . . . 42_644 ?
C1 N3 Cu1B O1B -116(100) . . . . ?
C1 N3 Cu1B O1B 64(100) 42_644 . . . ?
Cu1 N3 Cu1B O1B 35(100) 42_644 . . . ?
Cu1 N3 Cu1B O1B -145(100) . . . . ?
C1 N3 Cu1B N1A 131.1(5) . . . 42_644 ?
C1 N3 Cu1B N1A -48.9(5) 42_644 . . 42_644 ?
Cu1 N3 Cu1B N1A -77.4(7) 42_644 . . 42_644 ?
Cu1 N3 Cu1B N1A 102.6(7) . . . 42_644 ?
C1 N3 Cu1B N1B -76.4(5) . . . . ?
C1 N3 Cu1B N1B 103.6(5) 42_644 . . . ?
Cu1 N3 Cu1B N1B 75.2(7) 42_644 . . . ?
Cu1 N3 Cu1B N1B -104.8(7) . . . . ?
C1 N3 Cu1B N1B 103.6(5) . . . 42_644 ?
C1 N3 Cu1B N1B -76.4(5) 42_644 . . 42_644 ?
Cu1 N3 Cu1B N1B -104.8(7) 42_644 . . 42_644 ?
Cu1 N3 Cu1B N1B 75.2(7) . . . 42_644 ?
C1 N3 Cu1B O1A -151.8(3) . . . 85_445 ?
C1 N3 Cu1B O1A 28.2(3) 42_644 . . 85_445 ?
Cu1 N3 Cu1B O1A -0.2(6) 42_644 . . 85_445 ?
Cu1 N3 Cu1B O1A 179.8(6) . . . 85_445 ?
N1A N1B Cu1B Cu1 -103.2(15) 85_445 . . 42_644 ?
N2B N1B Cu1B Cu1 102.7(9) . . . 42_644 ?
N1B N1B Cu1B Cu1 -137.5(9) 85_445 . . 42_644 ?
N1A N1B Cu1B O1B -11.1(14) 85_445 . . . ?
N2B N1B Cu1B O1B -165.2(9) . . . . ?
N1B N1B Cu1B O1B -45.4(8) 85_445 . . . ?
Cu1 N1B Cu1B O1B 92.1(4) 42_644 . . . ?
N1A N1B Cu1B N3 168.9(14) 85_445 . . . ?
N2B N1B Cu1B N3 14.8(9) . . . . ?
N1B N1B Cu1B N3 134.6(8) 85_445 . . . ?
Cu1 N1B Cu1B N3 -87.9(4) 42_644 . . . ?
N1A N1B Cu1B N1A -98.3(16) 85_445 . . 42_644 ?
N2B N1B Cu1B N1A 107.5(10) . . . 42_644 ?
N1B N1B Cu1B N1A -132.7(9) 85_445 . . 42_644 ?
Cu1 N1B Cu1B N1A 4.9(5) 42_644 . . 42_644 ?
N1A N1B Cu1B N1B -11.7(19) 85_445 . . 42_644 ?
N2B N1B Cu1B N1B -166(84) . . . 42_644 ?
N1B N1B Cu1B N1B -46.0(18) 85_445 . . 42_644 ?
Cu1 N1B Cu1B N1B 91(100) 42_644 . . 42_644 ?
N1A N1B Cu1B O1A -35.4(14) 85_445 . . 85_445 ?
N2B N1B Cu1B O1A 170.4(10) . . . 85_445 ?
N1B N1B Cu1B O1A -69.8(8) 85_445 . . 85_445 ?
Cu1 N1B Cu1B O1A 67.7(5) 42_644 . . 85_445 ?
Cu1 Cu1B O1B O1A -0.2(6) 42_644 . . 85_445 ?
N3 Cu1B O1B O1A -35(100) . . . 85_445 ?
N1A Cu1B O1B O1A 77.2(4) 42_644 . . 85_445 ?
N1B Cu1B O1B O1A -75.4(4) . . . 85_445 ?
N1B Cu1B O1B O1A 104.6(4) 42_644 . . 85_445 ?
Cu1 Cu1B O1B Cu1B 89.8(6) 42_644 . . 30_554 ?
N3 Cu1B O1B Cu1B 55(100) . . . 30_554 ?
N1A Cu1B O1B Cu1B 167.2(4) 42_644 . . 30_554 ?
N1B Cu1B O1B Cu1B 14.6(4) . . . 30_554 ?
N1B Cu1B O1B Cu1B -165.4(4) 42_644 . . 30_554 ?
O1A Cu1B O1B Cu1B 90.0 85_445 . . 30_554 ?
Cu1 Cu1B O1B Cu1B -90.2(6) 42_644 . . 84_544 ?
N3 Cu1B O1B Cu1B -125(100) . . . 84_544 ?
N1A Cu1B O1B Cu1B -12.8(4) 42_644 . . 84_544 ?
N1B Cu1B O1B Cu1B -165.4(4) . . . 84_544 ?
N1B Cu1B O1B Cu1B 14.6(4) 42_644 . . 84_544 ?
O1A Cu1B O1B Cu1B -90.0 85_445 . . 84_544 ?
Cu1 Cu1B O1B Cu1 -111.1(6) 42_644 . . 84_544 ?
N3 Cu1B O1B Cu1 -146(100) . . . 84_544 ?
N1A Cu1B O1B Cu1 -33.7(4) 42_644 . . 84_544 ?
N1B Cu1B O1B Cu1 173.8(4) . . . 84_544 ?
N1B Cu1B O1B Cu1 -6.2(4) 42_644 . . 84_544 ?
O1A Cu1B O1B Cu1 -110.84(9) 85_445 . . 84_544 ?
Cu1 Cu1B O1B Cu1 -69.4(7) 42_644 . . 24 ?
N3 Cu1B O1B Cu1 -104(100) . . . 24 ?
N1A Cu1B O1B Cu1 8.0(4) 42_644 . . 24 ?
N1B Cu1B O1B Cu1 -144.6(4) . . . 24 ?
N1B Cu1B O1B Cu1 35.4(4) 42_644 . . 24 ?
O1A Cu1B O1B Cu1 -69.18(11) 85_445 . . 24 ?
N3 Cu1B O1B Cu1 -35(100) . . . 42_644 ?
N1A Cu1B O1B Cu1 77.4(7) 42_644 . . 42_644 ?
N1B Cu1B O1B Cu1 -75.2(7) . . . 42_644 ?
N1B Cu1B O1B Cu1 104.8(7) 42_644 . . 42_644 ?
O1A Cu1B O1B Cu1 0.2(6) 85_445 . . 42_644 ?
Cu1 Cu1B O1B Cu1 110.6(7) 42_644 . . 30_554 ?
N3 Cu1B O1B Cu1 76(100) . . . 30_554 ?
N1A Cu1B O1B Cu1 -172.0(4) 42_644 . . 30_554 ?
N1B Cu1B O1B Cu1 35.4(4) . . . 30_554 ?
N1B Cu1B O1B Cu1 -144.6(4) 42_644 . . 30_554 ?
O1A Cu1B O1B Cu1 110.82(11) 85_445 . . 30_554 ?
Cu1 Cu1B O1B Cu1 68.9(6) 42_644 . . 85_445 ?
N3 Cu1B O1B Cu1 34(100) . . . 85_445 ?
N1A Cu1B O1B Cu1 146.3(4) 42_644 . . 85_445 ?
N1B Cu1B O1B Cu1 -6.2(4) . . . 85_445 ?
N1B Cu1B O1B Cu1 173.8(4) 42_644 . . 85_445 ?
O1A Cu1B O1B Cu1 69.16(9) 85_445 . . 85_445 ?
